data_7717951
loop_
_publ_author_name
'Hameury, Sophie'
'Bousquet, Laura'
'Saffon-Merceron, Nathalie'
'Baceiredo, Antoine'
'Madec, David'
'Maerten, Eddy'

_publ_section_title
;
 Phosphine/Sulfoxide-Carbone, a Ligand with a Flexible Bonding Mode for
 Early to Late Transition Metals
;
_journal_name_full 'Dalton Transactions'
_journal_paper_doi 10.1039/D4DT03372H
_journal_year 2025
_chemical_formula_sum 'C56.9 H72.5 Au Cl3.3 N4 O2 P2 S2'
_chemical_formula_weight 1284.50
_space_group_crystal_system monoclinic
_space_group_IT_number 14
_space_group_name_Hall '-P 2yn'
_space_group_name_H-M_alt 'P 1 21/n 1'
_atom_sites_solution_hydrogens geom
_audit_creation_method SHELXL-2014/7
_audit_update_record
;
2025-01-14 deposited with the CCDC.	2025-01-29 downloaded from the CCDC.
;
_cell_angle_alpha 90
_cell_angle_beta 104.8736(16)
_cell_angle_gamma 90
_cell_formula_units_Z 4
_cell_length_a 13.4000(6)
_cell_length_b 18.8462(7)
_cell_length_c 24.0889(10)
_cell_measurement_reflns_used 9866
_cell_measurement_temperature 193(2)
_cell_measurement_theta_max 28.00
_cell_measurement_theta_min 2.94
_cell_volume 5879.6(4)
_computing_cell_refinement 'Bruker SAINT'
_computing_data_collection 'Bruker APEX3'
_computing_data_reduction 'Bruker SAINT'
_computing_molecular_graphics 'Bruker SHELXTL'
_computing_publication_material 'Bruker SHELXTL'
_computing_structure_refinement 'SHELXL-2014/7 (Sheldrick, 2014)'
_computing_structure_solution 'SHELXT (Sheldrick 2015)'
_diffrn_ambient_temperature 193(2)
_diffrn_detector_area_resol_mean 10.4167
_diffrn_measured_fraction_theta_full 0.998
_diffrn_measured_fraction_theta_max 0.998
_diffrn_measurement_device_type 'Bruker D8-Venture CMOS detector'
_diffrn_measurement_method 'phi and omega scans'
_diffrn_radiation_type MoK\a
_diffrn_radiation_wavelength 0.71073
_diffrn_reflns_av_R_equivalents 0.0922
_diffrn_reflns_av_unetI/netI 0.0340
_diffrn_reflns_Laue_measured_fraction_full 0.998
_diffrn_reflns_Laue_measured_fraction_max 0.998
_diffrn_reflns_limit_h_max 17
_diffrn_reflns_limit_h_min -17
_diffrn_reflns_limit_k_max 25
_diffrn_reflns_limit_k_min -25
_diffrn_reflns_limit_l_max 32
_diffrn_reflns_limit_l_min -32
_diffrn_reflns_number 258304
_diffrn_reflns_point_group_measured_fraction_full 0.998
_diffrn_reflns_point_group_measured_fraction_max 0.998
_diffrn_reflns_theta_full 25.242
_diffrn_reflns_theta_max 28.338
_diffrn_reflns_theta_min 2.900
_diffrn_source 'fine-focus sealed tube'
_exptl_absorpt_coefficient_mu 2.821
_exptl_absorpt_correction_T_max 0.7457
_exptl_absorpt_correction_T_min 0.6306
_exptl_absorpt_correction_type multi-scan
_exptl_absorpt_process_details 'SADABS (Bruker-AXS)'
_exptl_crystal_colour colourless
_exptl_crystal_density_diffrn 1.451
_exptl_crystal_description plate
_exptl_crystal_F_000 2620
_exptl_crystal_size_max 0.200
_exptl_crystal_size_mid 0.120
_exptl_crystal_size_min 0.060
_refine_diff_density_max 0.437
_refine_diff_density_min -0.525
_refine_diff_density_rms 0.090
_refine_ls_extinction_method none
_refine_ls_goodness_of_fit_ref 1.046
_refine_ls_hydrogen_treatment constr
_refine_ls_matrix_type full
_refine_ls_number_parameters 757
_refine_ls_number_reflns 14644
_refine_ls_number_restraints 311
_refine_ls_restrained_S_all 1.039
_refine_ls_R_factor_all 0.0580
_refine_ls_R_factor_gt 0.0296
_refine_ls_shift/su_max 0.007
_refine_ls_shift/su_mean 0.000
_refine_ls_structure_factor_coef Fsqd
_refine_ls_weighting_details 'w=1/[\s^2^(Fo^2^)+(0.0119P)^2^+7.5320P] where P=(Fo^2^+2Fc^2^)/3'
_refine_ls_weighting_scheme calc
_refine_ls_wR_factor_gt 0.0444
_refine_ls_wR_factor_ref 0.0506
_reflns_Friedel_coverage 0.000
_reflns_number_gt 10693
_reflns_number_total 14644
_reflns_threshold_expression 'I > 2\s(I)'
_cod_data_source_file d4dt03372h2.cif
_cod_data_source_block 2
_cod_original_sg_symbol_H-M 'P 21/n'
_cod_original_formula_sum 'C56.90 H72.50 Au Cl3.30 N4 O2 P2 S2'
_cod_database_code 7717951
_shelx_shelxl_version_number 2014/7
_shelx_space_group_comment
; 
The symmetry employed for this shelxl refinement is uniquely defined 
by the following loop, which should always be used as a source of 
symmetry information in preference to the above space-group names. 
They are only intended as comments. 
;
_shelx_estimated_absorpt_t_min 0.602
_shelx_estimated_absorpt_t_max 0.849

loop_
_space_group_symop_operation_xyz
'x, y, z'
'-x+1/2, y+1/2, -z+1/2'
'-x, -y, -z'
'x-1/2, -y-1/2, z-1/2'

loop_
_atom_site_label
_atom_site_type_symbol
_atom_site_fract_x
_atom_site_fract_y
_atom_site_fract_z
_atom_site_U_iso_or_equiv
_atom_site_adp_type
_atom_site_occupancy
_atom_site_site_symmetry_order
_atom_site_calc_flag
_atom_site_refinement_flags_posn
_atom_site_refinement_flags_adp
_atom_site_refinement_flags_occupancy
_atom_site_disorder_assembly
_atom_site_disorder_group
Au1 Au 0.85168(2) 0.75154(2) 0.11224(2) 0.01653(3) Uani 1 1 d . . . . .
Cl1 Cl 0.61150(6) 0.79233(4) 0.36459(3) 0.03162(16) Uani 1 1 d . . . . .
O1 O 0.68680(16) 0.59563(10) -0.01674(8) 0.0318(5) Uani 1 1 d . . . . .
P1 P 0.75198(5) 0.59557(3) 0.12100(3) 0.01819(14) Uani 1 1 d . . . . .
N1 N 0.83184(18) 0.52953(11) 0.11832(10) 0.0242(5) Uani 1 1 d . . . . .
N2 N 0.64686(17) 0.54601(11) 0.10243(9) 0.0203(5) Uani 1 1 d . . . . .
C1 C 0.7516(2) 0.67051(13) 0.08119(11) 0.0188(5) Uani 1 1 d . . . . .
C2 C 0.7768(2) 0.62125(14) 0.19573(11) 0.0197(6) Uani 1 1 d . . . . .
C3 C 0.7423(2) 0.68523(14) 0.21281(11) 0.0224(6) Uani 1 1 d . . . . .
H3 H 0.7154 0.7208 0.1851 0.027 Uiso 1 1 calc R U . . .
C4 C 0.7472(2) 0.69717(16) 0.27035(12) 0.0290(6) Uani 1 1 d . . . . .
H4 H 0.7230 0.7408 0.2818 0.035 Uiso 1 1 calc R U . . .
C5 C 0.7871(2) 0.64596(17) 0.31091(13) 0.0341(7) Uani 1 1 d . . . . .
H5 H 0.7904 0.6544 0.3502 0.041 Uiso 1 1 calc R U . . .
C6 C 0.8222(3) 0.58246(16) 0.29444(13) 0.0366(8) Uani 1 1 d . . . . .
H6 H 0.8499 0.5473 0.3224 0.044 Uiso 1 1 calc R U . . .
C7 C 0.8169(2) 0.57001(15) 0.23717(12) 0.0289(7) Uani 1 1 d . . . . .
H7 H 0.8408 0.5262 0.2260 0.035 Uiso 1 1 calc R U . . .
C8 C 0.6718(2) 0.47047(14) 0.09957(12) 0.0263(6) Uani 1 1 d . . . . .
H8A H 0.6189 0.4462 0.0693 0.032 Uiso 1 1 calc R U . . .
H8B H 0.6759 0.4468 0.1368 0.032 Uiso 1 1 calc R U . . .
C9 C 0.7757(2) 0.46916(14) 0.08558(13) 0.0274(6) Uani 1 1 d . . . . .
H9A H 0.8122 0.4239 0.0980 0.033 Uiso 1 1 calc R U . . .
H9B H 0.7677 0.4754 0.0439 0.033 Uiso 1 1 calc R U . . .
C10 C 0.9409(2) 0.54192(17) 0.11896(15) 0.0357(8) Uani 1 1 d . . . . .
H10 H 0.9592 0.5909 0.1340 0.043 Uiso 1 1 calc R U . . .
C11 C 1.0099(3) 0.4902(2) 0.16052(18) 0.0537(10) Uani 1 1 d . . . . .
H11A H 0.9910 0.4414 0.1482 0.081 Uiso 1 1 calc R U . . .
H11B H 1.0009 0.4974 0.1992 0.081 Uiso 1 1 calc R U . . .
H11C H 1.0822 0.4987 0.1608 0.081 Uiso 1 1 calc R U . . .
C12 C 0.9592(3) 0.5383(2) 0.05958(18) 0.0609(11) Uani 1 1 d . . . . .
H12A H 0.9459 0.4900 0.0445 0.091 Uiso 1 1 calc R U . . .
H12B H 1.0310 0.5512 0.0618 0.091 Uiso 1 1 calc R U . . .
H12C H 0.9127 0.5715 0.0340 0.091 Uiso 1 1 calc R U . . .
C13 C 0.5476(2) 0.56739(14) 0.11299(12) 0.0237(6) Uani 1 1 d . . . . .
H13 H 0.5510 0.6197 0.1204 0.028 Uiso 1 1 calc R U . . .
C14 C 0.5284(3) 0.53134(18) 0.16618(14) 0.0400(8) Uani 1 1 d . . . . .
H14A H 0.4668 0.5518 0.1747 0.060 Uiso 1 1 calc R U . . .
H14B H 0.5882 0.5387 0.1990 0.060 Uiso 1 1 calc R U . . .
H14C H 0.5178 0.4804 0.1589 0.060 Uiso 1 1 calc R U . . .
C15 C 0.4597(2) 0.55437(17) 0.06021(13) 0.0332(7) Uani 1 1 d . . . . .
H15A H 0.4750 0.5776 0.0269 0.050 Uiso 1 1 calc R U . . .
H15B H 0.3957 0.5739 0.0664 0.050 Uiso 1 1 calc R U . . .
H15C H 0.4516 0.5032 0.0531 0.050 Uiso 1 1 calc R U . . .
C16 C 0.5664(2) 0.69906(14) -0.00420(12) 0.0230(6) Uani 1 1 d . . . . .
C17 C 0.5325(2) 0.73655(15) 0.03690(13) 0.0312(7) Uani 1 1 d . . . . .
H17 H 0.5781 0.7462 0.0734 0.037 Uiso 1 1 calc R U . . .
C18 C 0.4308(3) 0.75990(19) 0.02393(15) 0.0427(8) Uani 1 1 d . . . . .
H18 H 0.4065 0.7858 0.0517 0.051 Uiso 1 1 calc R U . . .
C19 C 0.3646(2) 0.7456(2) -0.02929(15) 0.0457(8) Uani 1 1 d . . . . .
H19 H 0.2947 0.7608 -0.0376 0.055 Uiso 1 1 calc R U . . .
C20 C 0.3996(2) 0.70943(17) -0.07019(15) 0.0392(8) Uani 1 1 d . . . . .
H20 H 0.3543 0.7007 -0.1069 0.047 Uiso 1 1 calc R U . . .
C21 C 0.5007(2) 0.68568(16) -0.05796(13) 0.0316(7) Uani 1 1 d . . . . .
H21 H 0.5249 0.6604 -0.0861 0.038 Uiso 1 1 calc R U . . .
S1 S 0.69481(5) 0.66423(3) 0.01203(3) 0.02031(14) Uani 1 1 d D . . . .
C22 C 0.7543(18) 0.7271(5) -0.0256(10) 0.0250(15) Uani 0.632(16) 1 d D U P A 1
C23 C 0.8205(9) 0.7019(5) -0.0568(5) 0.0314(16) Uani 0.632(16) 1 d D U P A 1
H23 H 0.8325 0.6523 -0.0585 0.038 Uiso 0.632(16) 1 calc R U P A 1
C24 C 0.8698(5) 0.7493(6) -0.0858(3) 0.0331(16) Uani 0.632(16) 1 d D U P A 1
H24 H 0.9151 0.7322 -0.1073 0.040 Uiso 0.632(16) 1 calc R U P A 1
C25 C 0.8522(6) 0.8203(5) -0.0829(3) 0.0323(17) Uani 0.632(16) 1 d D U P A 1
H25 H 0.8864 0.8527 -0.1020 0.039 Uiso 0.632(16) 1 calc R U P A 1
C26 C 0.7843(7) 0.8458(4) -0.0521(3) 0.0338(16) Uani 0.632(16) 1 d D U P A 1
H26 H 0.7719 0.8954 -0.0509 0.041 Uiso 0.632(16) 1 calc R U P A 1
C27 C 0.7347(9) 0.7990(5) -0.0233(5) 0.0298(16) Uani 0.632(16) 1 d D U P A 1
H27 H 0.6883 0.8161 -0.0025 0.036 Uiso 0.632(16) 1 calc R U P A 1
C22' C 0.761(3) 0.7192(9) -0.0267(18) 0.027(2) Uani 0.368(16) 1 d D U P A 2
C23' C 0.8156(15) 0.6818(8) -0.0586(8) 0.028(2) Uani 0.368(16) 1 d D U P A 2
H23' H 0.8137 0.6314 -0.0599 0.034 Uiso 0.368(16) 1 calc R U P A 2
C24' C 0.8732(11) 0.7198(9) -0.0887(6) 0.032(2) Uani 0.368(16) 1 d D U P A 2
H24' H 0.9141 0.6958 -0.1097 0.038 Uiso 0.368(16) 1 calc R U P A 2
C25' C 0.8701(10) 0.7916(10) -0.0878(5) 0.033(2) Uani 0.368(16) 1 d D U P A 2
H25' H 0.9086 0.8172 -0.1093 0.040 Uiso 0.368(16) 1 calc R U P A 2
C26' C 0.8142(12) 0.8292(8) -0.0573(6) 0.033(2) Uani 0.368(16) 1 d D U P A 2
H26' H 0.8139 0.8796 -0.0581 0.039 Uiso 0.368(16) 1 calc R U P A 2
C27' C 0.7574(15) 0.7920(9) -0.0250(10) 0.030(2) Uani 0.368(16) 1 d D U P A 2
H27' H 0.7184 0.8162 -0.0031 0.036 Uiso 0.368(16) 1 calc R U P A 2
S2 S 0.92364(5) 0.90321(3) 0.17302(3) 0.01862(13) Uani 1 1 d . . . . .
O2 O 0.98680(15) 0.93034(10) 0.22729(8) 0.0275(4) Uani 1 1 d . . . . .
P2 P 1.08150(5) 0.80315(3) 0.16860(3) 0.01713(13) Uani 1 1 d . . . . .
N3 N 1.12383(17) 0.76623(11) 0.23268(9) 0.0227(5) Uani 1 1 d . . . . .
N4 N 1.17061(17) 0.86617(11) 0.18088(9) 0.0211(5) Uani 1 1 d . . . . .
C28 C 0.9566(2) 0.82960(13) 0.14565(11) 0.0179(5) Uani 1 1 d . . . . .
C29 C 1.10539(19) 0.74177(14) 0.11596(10) 0.0199(5) Uani 1 1 d . . . . .
C30 C 1.0661(2) 0.75383(17) 0.05703(10) 0.0255(5) Uani 1 1 d . . . . .
H30 H 1.0147 0.7891 0.0442 0.031 Uiso 1 1 calc R U . . .
C31 C 1.1015(2) 0.71471(17) 0.01742(13) 0.0333(7) Uani 1 1 d . . . . .
H31 H 1.0758 0.7241 -0.0225 0.040 Uiso 1 1 calc R U . . .
C32 C 1.1739(2) 0.66219(18) 0.03565(14) 0.0376(8) Uani 1 1 d . . . . .
H32 H 1.1981 0.6355 0.0083 0.045 Uiso 1 1 calc R U . . .
C33 C 1.2114(3) 0.64819(18) 0.09347(15) 0.0412(8) Uani 1 1 d . . . . .
H33 H 1.2598 0.6109 0.1058 0.049 Uiso 1 1 calc R U . . .
C34 C 1.1786(2) 0.68852(15) 0.13348(13) 0.0301(7) Uani 1 1 d . . . . .
H34 H 1.2063 0.6797 0.1733 0.036 Uiso 1 1 calc R U . . .
C35 C 1.2538(2) 0.85101(17) 0.23213(13) 0.0351(7) Uani 1 1 d . . . . .
H35A H 1.2840 0.8956 0.2509 0.042 Uiso 1 1 calc R U . . .
H35B H 1.3091 0.8229 0.2221 0.042 Uiso 1 1 calc R U . . .
C36 C 1.2036(2) 0.80917(17) 0.27106(12) 0.0342(7) Uani 1 1 d . . . . .
H36A H 1.2548 0.7785 0.2972 0.041 Uiso 1 1 calc R U . . .
H36B H 1.1725 0.8414 0.2944 0.041 Uiso 1 1 calc R U . . .
C37 C 1.0588(2) 0.71832(16) 0.25708(12) 0.0307(7) Uani 1 1 d . . . . .
H37 H 0.9953 0.7074 0.2260 0.037 Uiso 1 1 calc R U . . .
C38 C 1.0246(3) 0.7534(2) 0.30600(15) 0.0514(9) Uani 1 1 d . . . . .
H38A H 0.9931 0.7995 0.2932 0.077 Uiso 1 1 calc R U . . .
H38B H 1.0846 0.7603 0.3388 0.077 Uiso 1 1 calc R U . . .
H38C H 0.9740 0.7230 0.3175 0.077 Uiso 1 1 calc R U . . .
C39 C 1.1136(3) 0.64854(18) 0.27656(15) 0.0438(9) Uani 1 1 d . . . . .
H39A H 1.0669 0.6167 0.2900 0.066 Uiso 1 1 calc R U . . .
H39B H 1.1752 0.6575 0.3079 0.066 Uiso 1 1 calc R U . . .
H39C H 1.1339 0.6265 0.2443 0.066 Uiso 1 1 calc R U . . .
C40 C 1.1895(2) 0.91200(15) 0.13542(13) 0.0284(6) Uani 1 1 d . . . . .
H40 H 1.1258 0.9108 0.1029 0.034 Uiso 1 1 calc R U . . .
C41 C 1.2049(3) 0.98822(17) 0.15603(18) 0.0526(10) Uani 1 1 d . . . . .
H41A H 1.2098 1.0189 0.1240 0.079 Uiso 1 1 calc R U . . .
H41B H 1.2687 0.9918 0.1869 0.079 Uiso 1 1 calc R U . . .
H41C H 1.1462 1.0031 0.1705 0.079 Uiso 1 1 calc R U . . .
C42 C 1.2790(3) 0.8855(2) 0.11220(15) 0.0446(9) Uani 1 1 d . . . . .
H42A H 1.2669 0.8359 0.1002 0.067 Uiso 1 1 calc R U . . .
H42B H 1.3437 0.8891 0.1423 0.067 Uiso 1 1 calc R U . . .
H42C H 1.2836 0.9145 0.0792 0.067 Uiso 1 1 calc R U . . .
C43 C 0.9102(2) 0.97479(14) 0.12255(12) 0.0228(6) Uani 1 1 d . . . . .
C44 C 0.9041(2) 0.96102(15) 0.06561(13) 0.0314(7) Uani 1 1 d . . . . .
H44 H 0.9076 0.9137 0.0526 0.038 Uiso 1 1 calc R U . . .
C45 C 0.8928(3) 1.01788(18) 0.02759(15) 0.0431(8) Uani 1 1 d . . . . .
H45 H 0.8889 1.0095 -0.0118 0.052 Uiso 1 1 calc R U . . .
C46 C 0.8870(3) 1.08639(17) 0.04679(16) 0.0420(8) Uani 1 1 d . . . . .
H46 H 0.8790 1.1249 0.0205 0.050 Uiso 1 1 calc R U . . .
C47 C 0.8928(3) 1.09921(16) 0.10357(16) 0.0403(8) Uani 1 1 d . . . . .
H47 H 0.8893 1.1465 0.1165 0.048 Uiso 1 1 calc R U . . .
C48 C 0.9035(2) 1.04344(14) 0.14214(14) 0.0321(7) Uani 1 1 d . . . . .
H48 H 0.9063 1.0521 0.1814 0.039 Uiso 1 1 calc R U . . .
C49 C 0.7935(2) 0.89494(13) 0.17914(13) 0.0226(6) Uani 1 1 d . . . . .
C50 C 0.7093(2) 0.89691(16) 0.13217(15) 0.0356(7) Uani 1 1 d . . . . .
H50 H 0.7182 0.9022 0.0945 0.043 Uiso 1 1 calc R U . . .
C51 C 0.6112(3) 0.89098(19) 0.14093(18) 0.0477(9) Uani 1 1 d . . . . .
H51 H 0.5522 0.8924 0.1091 0.057 Uiso 1 1 calc R U . . .
C52 C 0.5990(3) 0.88305(17) 0.19570(19) 0.0469(10) Uani 1 1 d . . . . .
H52 H 0.5316 0.8788 0.2013 0.056 Uiso 1 1 calc R U . . .
C53 C 0.6832(3) 0.88128(16) 0.24210(17) 0.0423(9) Uani 1 1 d . . . . .
H53 H 0.6742 0.8758 0.2797 0.051 Uiso 1 1 calc R U . . .
C54 C 0.7816(2) 0.88761(15) 0.23393(14) 0.0305(7) Uani 1 1 d . . . . .
H54 H 0.8404 0.8869 0.2659 0.037 Uiso 1 1 calc R U . . .
C55 C 0.9880(3) 0.8101(2) 0.75008(14) 0.0450(9) Uani 1 1 d . . . . .
H55A H 1.0112 0.7709 0.7777 0.054 Uiso 1 1 calc R U . . .
H55B H 1.0462 0.8436 0.7540 0.054 Uiso 1 1 calc R U . . .
Cl2 Cl 0.95355(7) 0.77553(5) 0.67942(4) 0.0453(2) Uani 1 1 d . . . . .
Cl3 Cl 0.88388(7) 0.85399(6) 0.76659(4) 0.0578(3) Uani 1 1 d . . . . .
C56 C 1.0344(14) 0.5692(9) 0.4358(7) 0.081(4) Uani 0.35 1 d D U P B -1
H56A H 1.0090 0.5416 0.4005 0.122 Uiso 0.35 1 calc R U P B -1
H56B H 1.0840 0.6048 0.4298 0.122 Uiso 0.35 1 calc R U P B -1
H56C H 0.9763 0.5931 0.4457 0.122 Uiso 0.35 1 calc R U P B -1
C57 C 1.0801(8) 0.5263(7) 0.4781(5) 0.059(3) Uani 0.35 1 d D U P B -1
H57A H 1.1303 0.5521 0.5087 0.071 Uiso 0.35 1 calc R U P B -1
H57B H 1.1157 0.4867 0.4640 0.071 Uiso 0.35 1 calc R U P B -1
C58 C 0.9821(12) 0.4982(13) 0.5002(10) 0.074(3) Uani 0.35 1 d D U P B -1
H58A H 0.9532 0.5334 0.5223 0.089 Uiso 0.35 1 calc R U P B -1
H58B H 0.9273 0.4748 0.4703 0.089 Uiso 0.35 1 calc R U P B -1
C59 C 1.0654(11) 0.4449(8) 0.5388(7) 0.074(3) Uani 0.35 1 d D U P B -1
H59A H 1.1023 0.4165 0.5157 0.089 Uiso 0.35 1 calc R U P B -1
H59B H 1.1156 0.4695 0.5702 0.089 Uiso 0.35 1 calc R U P B -1
C60 C 0.9973(11) 0.4069(7) 0.5574(7) 0.060(3) Uani 0.35 1 d D U P B -1
H60A H 0.9923 0.4253 0.5946 0.090 Uiso 0.35 1 calc R U P B -1
H60B H 1.0195 0.3572 0.5616 0.090 Uiso 0.35 1 calc R U P B -1
H60C H 0.9296 0.4101 0.5297 0.090 Uiso 0.35 1 calc R U P B -1
Cl4 Cl 0.9321(6) 0.4521(4) 0.5869(3) 0.0610(18) Uani 0.15 1 d D U P C -2
C70 C 0.9924(18) 0.444(2) 0.5369(15) 0.063(4) Uani 0.15 1 d D U P C -2
H70A H 0.9683 0.4840 0.5104 0.075 Uiso 0.15 1 calc R U P C -2
H70B H 0.9637 0.4005 0.5156 0.075 Uiso 0.15 1 calc R U P C -2
Cl5 Cl 1.1181(5) 0.4394(4) 0.5447(3) 0.0480(16) Uani 0.15 1 d D U P C -2

loop_
_atom_site_aniso_label
_atom_site_aniso_U_11
_atom_site_aniso_U_22
_atom_site_aniso_U_33
_atom_site_aniso_U_23
_atom_site_aniso_U_13
_atom_site_aniso_U_12
Au1 0.01861(4) 0.01430(4) 0.01618(4) -0.00136(5) 0.00356(3) -0.00206(5)
Cl1 0.0427(4) 0.0277(4) 0.0266(4) -0.0039(3) 0.0128(3) -0.0066(3)
O1 0.0402(12) 0.0260(10) 0.0263(11) -0.0105(9) 0.0034(9) -0.0047(9)
P1 0.0224(4) 0.0149(3) 0.0173(3) -0.0018(3) 0.0050(3) -0.0024(3)
N1 0.0252(13) 0.0174(11) 0.0303(13) -0.0040(10) 0.0074(10) -0.0002(9)
N2 0.0240(12) 0.0137(10) 0.0235(12) -0.0035(9) 0.0065(10) -0.0053(9)
C1 0.0241(14) 0.0170(12) 0.0146(12) -0.0015(10) 0.0035(11) -0.0043(11)
C2 0.0233(14) 0.0192(13) 0.0163(14) -0.0020(10) 0.0045(11) -0.0057(11)
C3 0.0263(15) 0.0207(13) 0.0204(14) -0.0001(11) 0.0061(11) -0.0021(11)
C4 0.0346(17) 0.0287(15) 0.0271(15) -0.0058(12) 0.0141(13) -0.0042(13)
C5 0.0457(19) 0.0402(18) 0.0187(15) -0.0049(13) 0.0124(14) -0.0118(15)
C6 0.055(2) 0.0293(16) 0.0226(16) 0.0059(13) 0.0045(15) -0.0018(15)
C7 0.0414(18) 0.0195(14) 0.0246(15) 0.0005(12) 0.0064(13) -0.0017(13)
C8 0.0356(17) 0.0162(13) 0.0257(15) -0.0032(11) 0.0053(13) -0.0045(12)
C9 0.0377(17) 0.0161(13) 0.0271(15) -0.0054(11) 0.0061(13) 0.0008(12)
C10 0.0274(17) 0.0293(17) 0.051(2) -0.0055(15) 0.0115(15) -0.0009(13)
C11 0.034(2) 0.053(2) 0.069(3) 0.001(2) 0.0043(19) 0.0115(17)
C12 0.045(2) 0.080(3) 0.067(3) 0.005(2) 0.031(2) 0.005(2)
C13 0.0290(16) 0.0203(13) 0.0240(15) -0.0029(11) 0.0105(12) -0.0044(11)
C14 0.047(2) 0.046(2) 0.0317(18) 0.0057(15) 0.0197(16) -0.0050(16)
C15 0.0265(16) 0.0371(17) 0.0350(18) -0.0023(14) 0.0062(13) -0.0072(13)
C16 0.0222(14) 0.0233(13) 0.0234(14) 0.0055(11) 0.0055(11) -0.0063(11)
C17 0.0298(15) 0.0343(19) 0.0291(15) 0.0031(12) 0.0068(12) 0.0016(13)
C18 0.0402(18) 0.046(2) 0.0459(19) 0.0090(17) 0.0182(15) 0.0105(17)
C19 0.0264(15) 0.0469(19) 0.061(2) 0.022(2) 0.0053(15) 0.0041(18)
C20 0.0323(18) 0.0376(18) 0.0378(19) 0.0140(15) -0.0092(15) -0.0088(15)
C21 0.0349(18) 0.0295(16) 0.0272(16) 0.0054(13) 0.0021(13) -0.0074(13)
S1 0.0244(3) 0.0194(3) 0.0166(3) -0.0018(3) 0.0044(3) -0.0049(3)
C22 0.024(3) 0.036(3) 0.014(2) 0.001(3) 0.004(2) -0.011(3)
C23 0.031(3) 0.039(4) 0.023(2) 0.001(3) 0.005(2) -0.006(3)
C24 0.030(2) 0.045(4) 0.025(2) 0.004(4) 0.0074(17) -0.004(4)
C25 0.035(3) 0.042(4) 0.021(2) 0.006(3) 0.007(2) -0.010(3)
C26 0.038(4) 0.034(3) 0.029(3) 0.002(2) 0.009(3) -0.011(3)
C27 0.033(4) 0.032(3) 0.025(2) 0.002(2) 0.009(3) -0.012(3)
C22' 0.027(4) 0.034(4) 0.019(4) 0.000(4) 0.005(3) -0.009(4)
C23' 0.027(4) 0.039(5) 0.020(3) -0.002(4) 0.006(3) -0.008(4)
C24' 0.032(3) 0.043(5) 0.021(3) 0.001(4) 0.008(3) -0.010(4)
C25' 0.033(4) 0.043(5) 0.024(3) 0.001(5) 0.009(3) -0.010(4)
C26' 0.034(4) 0.039(4) 0.027(4) 0.008(4) 0.012(3) -0.010(3)
C27' 0.029(5) 0.038(4) 0.025(3) 0.001(3) 0.011(3) -0.008(4)
S2 0.0207(3) 0.0170(3) 0.0183(3) -0.0038(2) 0.0052(3) -0.0017(3)
O2 0.0289(11) 0.0304(11) 0.0212(10) -0.0099(8) 0.0026(8) -0.0035(9)
P2 0.0187(3) 0.0181(3) 0.0142(3) -0.0012(3) 0.0035(3) -0.0010(3)
N3 0.0227(11) 0.0276(14) 0.0154(10) 0.0008(9) 0.0007(9) -0.0041(9)
N4 0.0201(12) 0.0221(11) 0.0196(12) -0.0026(9) 0.0025(9) -0.0052(9)
C28 0.0200(14) 0.0144(12) 0.0186(13) -0.0030(10) 0.0037(11) -0.0006(10)
C29 0.0189(12) 0.0214(14) 0.0199(12) -0.0038(11) 0.0056(9) -0.0012(11)
C30 0.0255(13) 0.0314(14) 0.0195(12) -0.0027(14) 0.0056(10) 0.0017(15)
C31 0.0329(17) 0.0486(19) 0.0195(15) -0.0088(13) 0.0089(13) -0.0061(15)
C32 0.0335(18) 0.0460(19) 0.0370(19) -0.0205(15) 0.0158(15) -0.0012(15)
C33 0.0344(18) 0.0403(19) 0.049(2) -0.0109(16) 0.0105(16) 0.0149(15)
C34 0.0306(16) 0.0318(16) 0.0265(16) -0.0043(13) 0.0046(13) 0.0066(13)
C35 0.0289(17) 0.0425(18) 0.0286(17) 0.0005(14) -0.0021(13) -0.0106(14)
C36 0.0316(17) 0.0448(19) 0.0204(15) -0.0022(13) -0.0036(13) -0.0075(14)
C37 0.0280(16) 0.0399(17) 0.0226(15) 0.0089(13) 0.0035(12) -0.0060(13)
C38 0.049(2) 0.065(2) 0.050(2) 0.020(2) 0.0314(17) 0.010(2)
C39 0.051(2) 0.0399(19) 0.041(2) 0.0160(16) 0.0134(17) -0.0034(17)
C40 0.0271(16) 0.0254(15) 0.0330(16) 0.0069(13) 0.0081(13) -0.0028(12)
C41 0.057(2) 0.0283(18) 0.072(3) 0.0059(18) 0.017(2) -0.0118(17)
C42 0.0343(19) 0.058(2) 0.046(2) 0.0137(18) 0.0190(16) -0.0022(17)
C43 0.0250(16) 0.0178(13) 0.0263(15) 0.0006(11) 0.0077(12) -0.0006(11)
C44 0.0435(19) 0.0222(14) 0.0297(16) 0.0007(12) 0.0115(14) 0.0026(13)
C45 0.061(2) 0.0372(19) 0.0331(18) 0.0094(15) 0.0152(17) 0.0026(17)
C46 0.048(2) 0.0256(16) 0.053(2) 0.0179(15) 0.0154(18) 0.0015(15)
C47 0.044(2) 0.0186(15) 0.061(2) 0.0011(15) 0.0190(18) -0.0011(14)
C48 0.0375(17) 0.0209(14) 0.0404(18) -0.0044(13) 0.0143(14) -0.0018(13)
C49 0.0239(14) 0.0133(12) 0.0325(16) -0.0049(11) 0.0107(12) -0.0001(11)
C50 0.0315(18) 0.0337(17) 0.0405(19) -0.0097(15) 0.0072(15) -0.0008(14)
C51 0.0247(17) 0.044(2) 0.071(3) -0.0175(19) 0.0065(17) -0.0029(15)
C52 0.035(2) 0.0290(17) 0.087(3) -0.0112(18) 0.034(2) -0.0071(15)
C53 0.054(2) 0.0232(16) 0.063(2) 0.0013(15) 0.039(2) 0.0028(15)
C54 0.0362(18) 0.0243(15) 0.0340(17) 0.0027(13) 0.0147(14) 0.0029(13)
C55 0.0360(19) 0.059(2) 0.0365(19) 0.0055(17) 0.0027(15) 0.0056(17)
Cl2 0.0481(5) 0.0425(4) 0.0469(5) -0.0048(4) 0.0153(4) 0.0006(4)
Cl3 0.0387(5) 0.0922(8) 0.0421(5) -0.0214(5) 0.0098(4) -0.0008(5)
C56 0.056(11) 0.106(13) 0.076(10) -0.036(7) 0.009(7) -0.007(8)
C57 0.038(6) 0.070(6) 0.065(6) -0.033(5) 0.005(5) -0.006(5)
C58 0.049(7) 0.083(6) 0.078(5) -0.005(4) -0.008(6) 0.003(6)
C59 0.061(7) 0.073(6) 0.076(6) -0.013(5) -0.005(6) 0.003(6)
C60 0.041(7) 0.052(6) 0.077(7) -0.017(5) -0.003(5) 0.018(5)
Cl4 0.057(4) 0.067(4) 0.065(5) -0.005(4) 0.027(4) 0.007(4)
C70 0.046(6) 0.074(7) 0.068(7) -0.009(6) 0.016(6) -0.001(7)
Cl5 0.037(3) 0.055(4) 0.052(4) -0.007(3) 0.012(3) -0.002(3)

loop_
_atom_type_symbol
_atom_type_description
_atom_type_scat_dispersion_real
_atom_type_scat_dispersion_imag
_atom_type_scat_source
C C 0.0033 0.0016 'International Tables Vol C Tables 4.2.6.8 and 6.1.1.4'
H H 0.0000 0.0000 'International Tables Vol C Tables 4.2.6.8 and 6.1.1.4'
Au Au -2.0133 8.8022 'International Tables Vol C Tables 4.2.6.8 and 6.1.1.4'
Cl Cl 0.1484 0.1585 'International Tables Vol C Tables 4.2.6.8 and 6.1.1.4'
N N 0.0061 0.0033 'International Tables Vol C Tables 4.2.6.8 and 6.1.1.4'
O O 0.0106 0.0060 'International Tables Vol C Tables 4.2.6.8 and 6.1.1.4'
P P 0.1023 0.0942 'International Tables Vol C Tables 4.2.6.8 and 6.1.1.4'
S S 0.1246 0.1234 'International Tables Vol C Tables 4.2.6.8 and 6.1.1.4'

loop_
_geom_angle_atom_site_label_1
_geom_angle_atom_site_label_2
_geom_angle_atom_site_label_3
_geom_angle
_geom_angle_site_symmetry_1
_geom_angle_site_symmetry_3
_geom_angle_publ_flag
C1 Au1 C28 177.41(11) . . ?
N2 P1 N1 94.54(11) . . ?
N2 P1 C1 115.87(12) . . ?
N1 P1 C1 120.64(13) . . ?
N2 P1 C2 110.25(12) . . ?
N1 P1 C2 106.54(12) . . ?
C1 P1 C2 108.11(12) . . ?
C10 N1 C9 119.7(2) . . ?
C10 N1 P1 121.97(19) . . ?
C9 N1 P1 110.78(18) . . ?
C8 N2 C13 120.0(2) . . ?
C8 N2 P1 111.83(18) . . ?
C13 N2 P1 122.89(17) . . ?
S1 C1 P1 116.26(15) . . ?
S1 C1 Au1 120.86(14) . . ?
P1 C1 Au1 120.40(14) . . ?
C3 C2 C7 119.0(3) . . ?
C3 C2 P1 122.4(2) . . ?
C7 C2 P1 117.7(2) . . ?
C4 C3 C2 120.1(3) . . ?
C4 C3 H3 120.0 . . ?
C2 C3 H3 120.0 . . ?
C5 C4 C3 120.3(3) . . ?
C5 C4 H4 119.9 . . ?
C3 C4 H4 119.9 . . ?
C4 C5 C6 120.1(3) . . ?
C4 C5 H5 120.0 . . ?
C6 C5 H5 120.0 . . ?
C5 C6 C7 120.0(3) . . ?
C5 C6 H6 120.0 . . ?
C7 C6 H6 120.0 . . ?
C6 C7 C2 120.6(3) . . ?
C6 C7 H7 119.7 . . ?
C2 C7 H7 119.7 . . ?
N2 C8 C9 105.1(2) . . ?
N2 C8 H8A 110.7 . . ?
C9 C8 H8A 110.7 . . ?
N2 C8 H8B 110.7 . . ?
C9 C8 H8B 110.7 . . ?
H8A C8 H8B 108.8 . . ?
N1 C9 C8 103.9(2) . . ?
N1 C9 H9A 111.0 . . ?
C8 C9 H9A 111.0 . . ?
N1 C9 H9B 111.0 . . ?
C8 C9 H9B 111.0 . . ?
H9A C9 H9B 109.0 . . ?
N1 C10 C12 112.6(3) . . ?
N1 C10 C11 109.7(3) . . ?
C12 C10 C11 111.9(3) . . ?
N1 C10 H10 107.5 . . ?
C12 C10 H10 107.5 . . ?
C11 C10 H10 107.5 . . ?
C10 C11 H11A 109.5 . . ?
C10 C11 H11B 109.5 . . ?
H11A C11 H11B 109.5 . . ?
C10 C11 H11C 109.5 . . ?
H11A C11 H11C 109.5 . . ?
H11B C11 H11C 109.5 . . ?
C10 C12 H12A 109.5 . . ?
C10 C12 H12B 109.5 . . ?
H12A C12 H12B 109.5 . . ?
C10 C12 H12C 109.5 . . ?
H12A C12 H12C 109.5 . . ?
H12B C12 H12C 109.5 . . ?
N2 C13 C15 110.6(2) . . ?
N2 C13 C14 112.2(2) . . ?
C15 C13 C14 111.6(2) . . ?
N2 C13 H13 107.4 . . ?
C15 C13 H13 107.4 . . ?
C14 C13 H13 107.4 . . ?
C13 C14 H14A 109.5 . . ?
C13 C14 H14B 109.5 . . ?
H14A C14 H14B 109.5 . . ?
C13 C14 H14C 109.5 . . ?
H14A C14 H14C 109.5 . . ?
H14B C14 H14C 109.5 . . ?
C13 C15 H15A 109.5 . . ?
C13 C15 H15B 109.5 . . ?
H15A C15 H15B 109.5 . . ?
C13 C15 H15C 109.5 . . ?
H15A C15 H15C 109.5 . . ?
H15B C15 H15C 109.5 . . ?
C17 C16 C21 120.8(3) . . ?
C17 C16 S1 120.3(2) . . ?
C21 C16 S1 118.8(2) . . ?
C16 C17 C18 119.0(3) . . ?
C16 C17 H17 120.5 . . ?
C18 C17 H17 120.5 . . ?
C19 C18 C17 120.3(3) . . ?
C19 C18 H18 119.8 . . ?
C17 C18 H18 119.8 . . ?
C20 C19 C18 120.2(3) . . ?
C20 C19 H19 119.9 . . ?
C18 C19 H19 119.9 . . ?
C19 C20 C21 120.2(3) . . ?
C19 C20 H20 119.9 . . ?
C21 C20 H20 119.9 . . ?
C20 C21 C16 119.4(3) . . ?
C20 C21 H21 120.3 . . ?
C16 C21 H21 120.3 . . ?
O1 S1 C1 120.18(13) . . ?
O1 S1 C22' 104.6(9) . . ?
C1 S1 C22' 109.0(16) . . ?
O1 S1 C16 105.80(13) . . ?
C1 S1 C16 111.31(13) . . ?
C22' S1 C16 104.6(13) . . ?
O1 S1 C22 109.5(5) . . ?
C1 S1 C22 108.2(9) . . ?
C16 S1 C22 100.0(7) . . ?
C27 C22 C23 120.8(6) . . ?
C27 C22 S1 120.8(7) . . ?
C23 C22 S1 118.4(6) . . ?
C22 C23 C24 120.1(6) . . ?
C22 C23 H23 120.0 . . ?
C24 C23 H23 120.0 . . ?
C25 C24 C23 119.4(6) . . ?
C25 C24 H24 120.3 . . ?
C23 C24 H24 120.3 . . ?
C24 C25 C26 120.6(5) . . ?
C24 C25 H25 119.7 . . ?
C26 C25 H25 119.7 . . ?
C27 C26 C25 120.3(6) . . ?
C27 C26 H26 119.8 . . ?
C25 C26 H26 119.8 . . ?
C22 C27 C26 118.8(7) . . ?
C22 C27 H27 120.6 . . ?
C26 C27 H27 120.6 . . ?
C27' C22' C23' 123.6(11) . . ?
C27' C22' S1 122.8(12) . . ?
C23' C22' S1 113.7(11) . . ?
C22' C23' C24' 118.2(10) . . ?
C22' C23' H23' 120.9 . . ?
C24' C23' H23' 120.9 . . ?
C25' C24' C23' 119.0(11) . . ?
C25' C24' H24' 120.5 . . ?
C23' C24' H24' 120.5 . . ?
C24' C25' C26' 123.2(11) . . ?
C24' C25' H25' 118.4 . . ?
C26' C25' H25' 118.4 . . ?
C25' C26' C27' 119.1(10) . . ?
C25' C26' H26' 120.5 . . ?
C27' C26' H26' 120.5 . . ?
C22' C27' C26' 116.9(12) . . ?
C22' C27' H27' 121.5 . . ?
C26' C27' H27' 121.5 . . ?
O2 S2 C28 120.17(13) . . ?
O2 S2 C43 106.18(12) . . ?
C28 S2 C43 110.68(13) . . ?
O2 S2 C49 108.07(13) . . ?
C28 S2 C49 109.03(12) . . ?
C43 S2 C49 101.00(13) . . ?
N3 P2 N4 94.37(11) . . ?
N3 P2 C28 120.02(12) . . ?
N4 P2 C28 116.95(12) . . ?
N3 P2 C29 107.80(12) . . ?
N4 P2 C29 109.60(12) . . ?
C28 P2 C29 107.30(12) . . ?
C36 N3 C37 119.7(2) . . ?
C36 N3 P2 112.11(18) . . ?
C37 N3 P2 122.14(18) . . ?
C35 N4 C40 120.3(2) . . ?
C35 N4 P2 111.63(18) . . ?
C40 N4 P2 122.92(18) . . ?
S2 C28 P2 117.44(15) . . ?
S2 C28 Au1 122.37(14) . . ?
P2 C28 Au1 115.87(13) . . ?
C34 C29 C30 118.5(2) . . ?
C34 C29 P2 119.2(2) . . ?
C30 C29 P2 121.3(2) . . ?
C31 C30 C29 120.4(3) . . ?
C31 C30 H30 119.8 . . ?
C29 C30 H30 119.8 . . ?
C32 C31 C30 120.1(3) . . ?
C32 C31 H31 119.9 . . ?
C30 C31 H31 119.9 . . ?
C31 C32 C33 120.3(3) . . ?
C31 C32 H32 119.9 . . ?
C33 C32 H32 119.9 . . ?
C32 C33 C34 119.9(3) . . ?
C32 C33 H33 120.0 . . ?
C34 C33 H33 120.0 . . ?
C33 C34 C29 120.7(3) . . ?
C33 C34 H34 119.7 . . ?
C29 C34 H34 119.7 . . ?
N4 C35 C36 105.2(2) . . ?
N4 C35 H35A 110.7 . . ?
C36 C35 H35A 110.7 . . ?
N4 C35 H35B 110.7 . . ?
C36 C35 H35B 110.7 . . ?
H35A C35 H35B 108.8 . . ?
N3 C36 C35 105.4(2) . . ?
N3 C36 H36A 110.7 . . ?
C35 C36 H36A 110.7 . . ?
N3 C36 H36B 110.7 . . ?
C35 C36 H36B 110.7 . . ?
H36A C36 H36B 108.8 . . ?
N3 C37 C39 111.3(2) . . ?
N3 C37 C38 111.6(3) . . ?
C39 C37 C38 110.8(3) . . ?
N3 C37 H37 107.6 . . ?
C39 C37 H37 107.6 . . ?
C38 C37 H37 107.6 . . ?
C37 C38 H38A 109.5 . . ?
C37 C38 H38B 109.5 . . ?
H38A C38 H38B 109.5 . . ?
C37 C38 H38C 109.5 . . ?
H38A C38 H38C 109.5 . . ?
H38B C38 H38C 109.5 . . ?
C37 C39 H39A 109.5 . . ?
C37 C39 H39B 109.5 . . ?
H39A C39 H39B 109.5 . . ?
C37 C39 H39C 109.5 . . ?
H39A C39 H39C 109.5 . . ?
H39B C39 H39C 109.5 . . ?
N4 C40 C41 110.4(3) . . ?
N4 C40 C42 112.4(2) . . ?
C41 C40 C42 112.0(3) . . ?
N4 C40 H40 107.2 . . ?
C41 C40 H40 107.2 . . ?
C42 C40 H40 107.2 . . ?
C40 C41 H41A 109.5 . . ?
C40 C41 H41B 109.5 . . ?
H41A C41 H41B 109.5 . . ?
C40 C41 H41C 109.5 . . ?
H41A C41 H41C 109.5 . . ?
H41B C41 H41C 109.5 . . ?
C40 C42 H42A 109.5 . . ?
C40 C42 H42B 109.5 . . ?
H42A C42 H42B 109.5 . . ?
C40 C42 H42C 109.5 . . ?
H42A C42 H42C 109.5 . . ?
H42B C42 H42C 109.5 . . ?
C44 C43 C48 121.4(3) . . ?
C44 C43 S2 120.2(2) . . ?
C48 C43 S2 118.3(2) . . ?
C43 C44 C45 118.6(3) . . ?
C43 C44 H44 120.7 . . ?
C45 C44 H44 120.7 . . ?
C46 C45 C44 120.4(3) . . ?
C46 C45 H45 119.8 . . ?
C44 C45 H45 119.8 . . ?
C47 C46 C45 120.3(3) . . ?
C47 C46 H46 119.8 . . ?
C45 C46 H46 119.8 . . ?
C46 C47 C48 120.3(3) . . ?
C46 C47 H47 119.8 . . ?
C48 C47 H47 119.8 . . ?
C47 C48 C43 118.9(3) . . ?
C47 C48 H48 120.5 . . ?
C43 C48 H48 120.5 . . ?
C54 C49 C50 121.2(3) . . ?
C54 C49 S2 116.2(2) . . ?
C50 C49 S2 122.6(2) . . ?
C49 C50 C51 118.7(3) . . ?
C49 C50 H50 120.6 . . ?
C51 C50 H50 120.6 . . ?
C52 C51 C50 120.2(3) . . ?
C52 C51 H51 119.9 . . ?
C50 C51 H51 119.9 . . ?
C53 C52 C51 120.6(3) . . ?
C53 C52 H52 119.7 . . ?
C51 C52 H52 119.7 . . ?
C52 C53 C54 119.7(3) . . ?
C52 C53 H53 120.1 . . ?
C54 C53 H53 120.1 . . ?
C49 C54 C53 119.5(3) . . ?
C49 C54 H54 120.3 . . ?
C53 C54 H54 120.3 . . ?
Cl3 C55 Cl2 111.45(18) . . ?
Cl3 C55 H55A 109.3 . . ?
Cl2 C55 H55A 109.3 . . ?
Cl3 C55 H55B 109.3 . . ?
Cl2 C55 H55B 109.3 . . ?
H55A C55 H55B 108.0 . . ?
C57 C56 H56A 109.5 . . ?
C57 C56 H56B 109.5 . . ?
H56A C56 H56B 109.5 . . ?
C57 C56 H56C 109.5 . . ?
H56A C56 H56C 109.5 . . ?
H56B C56 H56C 109.5 . . ?
C56 C57 C58 101.4(12) . . ?
C56 C57 H57A 111.5 . . ?
C58 C57 H57A 111.5 . . ?
C56 C57 H57B 111.5 . . ?
C58 C57 H57B 111.5 . . ?
H57A C57 H57B 109.3 . . ?
C59 C58 C57 83.9(11) . . ?
C59 C58 H58A 114.7 . . ?
C57 C58 H58A 114.7 . . ?
C59 C58 H58B 114.7 . . ?
C57 C58 H58B 114.7 . . ?
H58A C58 H58B 111.8 . . ?
C60 C59 C58 95.5(12) . . ?
C60 C59 H59A 112.6 . . ?
C58 C59 H59A 112.6 . . ?
C60 C59 H59B 112.6 . . ?
C58 C59 H59B 112.6 . . ?
H59A C59 H59B 110.1 . . ?
C59 C60 H60A 109.5 . . ?
C59 C60 H60B 109.5 . . ?
H60A C60 H60B 109.5 . . ?
C59 C60 H60C 109.5 . . ?
H60A C60 H60C 109.5 . . ?
H60B C60 H60C 109.5 . . ?
Cl4 C70 Cl5 128(2) . . ?
Cl4 C70 H70A 105.4 . . ?
Cl5 C70 H70A 105.4 . . ?
Cl4 C70 H70B 105.4 . . ?
Cl5 C70 H70B 105.4 . . ?
H70A C70 H70B 106.0 . . ?

loop_
_geom_bond_atom_site_label_1
_geom_bond_atom_site_label_2
_geom_bond_distance
_geom_bond_site_symmetry_2
_geom_bond_publ_flag
Au1 C1 2.043(2) . ?
Au1 C28 2.051(2) . ?
O1 S1 1.4578(19) . ?
P1 N2 1.653(2) . ?
P1 N1 1.654(2) . ?
P1 C1 1.706(3) . ?
P1 C2 1.811(3) . ?
N1 C10 1.475(4) . ?
N1 C9 1.476(3) . ?
N2 C8 1.468(3) . ?
N2 C13 1.473(3) . ?
C1 S1 1.649(3) . ?
C2 C3 1.391(4) . ?
C2 C7 1.394(4) . ?
C3 C4 1.389(4) . ?
C3 H3 0.9500 . ?
C4 C5 1.380(4) . ?
C4 H4 0.9500 . ?
C5 C6 1.381(4) . ?
C5 H5 0.9500 . ?
C6 C7 1.383(4) . ?
C6 H6 0.9500 . ?
C7 H7 0.9500 . ?
C8 C9 1.514(4) . ?
C8 H8A 0.9900 . ?
C8 H8B 0.9900 . ?
C9 H9A 0.9900 . ?
C9 H9B 0.9900 . ?
C10 C12 1.514(5) . ?
C10 C11 1.527(5) . ?
C10 H10 1.0000 . ?
C11 H11A 0.9800 . ?
C11 H11B 0.9800 . ?
C11 H11C 0.9800 . ?
C12 H12A 0.9800 . ?
C12 H12B 0.9800 . ?
C12 H12C 0.9800 . ?
C13 C15 1.515(4) . ?
C13 C14 1.530(4) . ?
C13 H13 1.0000 . ?
C14 H14A 0.9800 . ?
C14 H14B 0.9800 . ?
C14 H14C 0.9800 . ?
C15 H15A 0.9800 . ?
C15 H15B 0.9800 . ?
C15 H15C 0.9800 . ?
C16 C17 1.385(4) . ?
C16 C21 1.390(4) . ?
C16 S1 1.788(3) . ?
C17 C18 1.390(4) . ?
C17 H17 0.9500 . ?
C18 C19 1.385(5) . ?
C18 H18 0.9500 . ?
C19 C20 1.376(5) . ?
C19 H19 0.9500 . ?
C20 C21 1.384(4) . ?
C20 H20 0.9500 . ?
C21 H21 0.9500 . ?
S1 C22' 1.777(11) . ?
S1 C22 1.797(7) . ?
C22 C27 1.384(8) . ?
C22 C23 1.386(8) . ?
C23 C24 1.401(8) . ?
C23 H23 0.9500 . ?
C24 C25 1.362(8) . ?
C24 H24 0.9500 . ?
C25 C26 1.400(8) . ?
C25 H25 0.9500 . ?
C26 C27 1.392(7) . ?
C26 H26 0.9500 . ?
C27 H27 0.9500 . ?
C22' C27' 1.375(12) . ?
C22' C23' 1.382(12) . ?
C23' C24' 1.386(12) . ?
C23' H23' 0.9500 . ?
C24' C25' 1.354(12) . ?
C24' H24' 0.9500 . ?
C25' C26' 1.373(13) . ?
C25' H25' 0.9500 . ?
C26' C27' 1.407(12) . ?
C26' H26' 0.9500 . ?
C27' H27' 0.9500 . ?
S2 O2 1.4556(19) . ?
S2 C28 1.644(2) . ?
S2 C43 1.794(3) . ?
S2 C49 1.795(3) . ?
P2 N3 1.655(2) . ?
P2 N4 1.656(2) . ?
P2 C28 1.698(3) . ?
P2 C29 1.805(3) . ?
N3 C36 1.464(3) . ?
N3 C37 1.478(3) . ?
N4 C35 1.463(4) . ?
N4 C40 1.467(3) . ?
C29 C34 1.391(4) . ?
C29 C30 1.400(3) . ?
C30 C31 1.383(4) . ?
C30 H30 0.9500 . ?
C31 C32 1.377(4) . ?
C31 H31 0.9500 . ?
C32 C33 1.379(5) . ?
C32 H32 0.9500 . ?
C33 C34 1.385(4) . ?
C33 H33 0.9500 . ?
C34 H34 0.9500 . ?
C35 C36 1.509(4) . ?
C35 H35A 0.9900 . ?
C35 H35B 0.9900 . ?
C36 H36A 0.9900 . ?
C36 H36B 0.9900 . ?
C37 C39 1.521(4) . ?
C37 C38 1.521(4) . ?
C37 H37 1.0000 . ?
C38 H38A 0.9800 . ?
C38 H38B 0.9800 . ?
C38 H38C 0.9800 . ?
C39 H39A 0.9800 . ?
C39 H39B 0.9800 . ?
C39 H39C 0.9800 . ?
C40 C41 1.516(4) . ?
C40 C42 1.531(4) . ?
C40 H40 1.0000 . ?
C41 H41A 0.9800 . ?
C41 H41B 0.9800 . ?
C41 H41C 0.9800 . ?
C42 H42A 0.9800 . ?
C42 H42B 0.9800 . ?
C42 H42C 0.9800 . ?
C43 C44 1.378(4) . ?
C43 C48 1.388(4) . ?
C44 C45 1.392(4) . ?
C44 H44 0.9500 . ?
C45 C46 1.380(5) . ?
C45 H45 0.9500 . ?
C46 C47 1.371(5) . ?
C46 H46 0.9500 . ?
C47 C48 1.386(4) . ?
C47 H47 0.9500 . ?
C48 H48 0.9500 . ?
C49 C54 1.376(4) . ?
C49 C50 1.378(4) . ?
C50 C51 1.388(5) . ?
C50 H50 0.9500 . ?
C51 C52 1.378(5) . ?
C51 H51 0.9500 . ?
C52 C53 1.369(5) . ?
C52 H52 0.9500 . ?
C53 C54 1.388(4) . ?
C53 H53 0.9500 . ?
C54 H54 0.9500 . ?
C55 Cl3 1.753(4) . ?
C55 Cl2 1.770(4) . ?
C55 H55A 0.9900 . ?
C55 H55B 0.9900 . ?
C56 C57 1.322(16) . ?
C56 H56A 0.9800 . ?
C56 H56B 0.9800 . ?
C56 H56C 0.9800 . ?
C57 C58 1.628(18) . ?
C57 H57A 0.9900 . ?
C57 H57B 0.9900 . ?
C58 C59 1.609(19) . ?
C58 H58A 0.9900 . ?
C58 H58B 0.9900 . ?
C59 C60 1.326(17) . ?
C59 H59A 0.9900 . ?
C59 H59B 0.9900 . ?
C60 H60A 0.9800 . ?
C60 H60B 0.9800 . ?
C60 H60C 0.9800 . ?
Cl4 C70 1.620(19) . ?
C70 Cl5 1.648(19) . ?
C70 H70A 0.9900 . ?
C70 H70B 0.9900 . ?
